data_4112671
loop_
_publ_author_name
'Xiaohua Sun'
'Congyang Wang'
'Zhiping Li'
'Shiwei Zhang'
'Zhenfeng Xi'

_publ_section_title
;
 Zirconocene-Mediated Intermolecular Coupling of One Molecule of
 Si-Tethered Diyne with Three Molecules of Organonitriles: One-Pot
 Formation of Pyrrolo[3,2-c]pyridine Derivatives via Cleavage of C\\tbN
 Triple Bonds of Organonitriles
;
_journal_name_full 'Journal of the American Chemical Society'
_journal_page_first 7172
_journal_page_last 7173
_journal_paper_doi 10.1021/ja0497173
_journal_volume 126
_journal_year 2004
_chemical_formula_sum 'C31 H19 N2 S3'
_chemical_formula_weight 515.66
_chemical_name_systematic
; 
 ? 
;
_space_group_IT_number 14
_symmetry_cell_setting monoclinic
_symmetry_space_group_name_Hall '-P 2yn'
_symmetry_space_group_name_H-M 'P 1 21/n 1'
_atom_sites_solution_hydrogens 'hydrogen atoms are generated by HFIX instructions'
_atom_sites_solution_primary direct
_atom_sites_solution_secondary difmap
_audit_creation_method SHELXL-97
_cell_angle_alpha 90.00
_cell_angle_beta 104.05(3)
_cell_angle_gamma 90.00
_cell_formula_units_Z 4
_cell_length_a 12.612(3)
_cell_length_b 14.778(3)
_cell_length_c 14.257(3)
_cell_measurement_reflns_used 19713
_cell_measurement_temperature 293(2)
_cell_measurement_theta_max 27.48
_cell_measurement_theta_min 2.38
_cell_volume 2577.7(10)
_computing_cell_refinement
;
Molecular Structure Corporation (1994)
MSC/AFC Diffractometer Control Software
MSC, 3200 Research Forest Drive, The
Woodlands, TX 77381, USA.
;
_computing_data_collection
;
Molecular Structure Corporation (1994)
MSC/AFC Diffractometer Control Software
MSC, 3200 Research Forest Drive, The
Woodlands, TX 77381, USA.
;
_computing_data_reduction
;
Sheldrick, G. M. (1998) SHELXS98, Program
for the Solution of Crystal Structure,
University of Gottingen, Germany.
;
_computing_molecular_graphics
;
Interactive Molecular Graphics XP, Virsion
4.2 for MSDOS (1990), Siemens Analytical
X-ray Instruments Inc., Madison, Wisconsin,
USA.
;
_computing_publication_material
;
Sheldrick, G. M. (1998) SHELXL98, Program
for the Refinement of Crystal Structure,
University of Gottingen, Germany.
;
_computing_structure_refinement
;
Sheldrick, G. M. (1998) SHELXL98, Program
for the Refinement of Crystal Structure,
University of Gottingen, Germany.
;
_computing_structure_solution
;
Sheldrick, G. M. (1998) SHELXS98, Program
for the Solution of Crystal Structure,
University of Gottingen, Germany.
;
_diffrn_ambient_temperature 293(2)
_diffrn_detector_area_resol_mean '100x100 microns'
_diffrn_measured_fraction_theta_full 0.991
_diffrn_measured_fraction_theta_max 0.991
_diffrn_measurement_device_type 'Rigaku RAXIS RAPID IP'
_diffrn_measurement_method Oscillation
_diffrn_radiation_monochromator graphite
_diffrn_radiation_source 'fine-focus sealed tube'
_diffrn_radiation_type MoK\a
_diffrn_radiation_wavelength 0.71073
_diffrn_reflns_av_R_equivalents 0.0427
_diffrn_reflns_av_sigmaI/netI 0.0771
_diffrn_reflns_limit_h_max 16
_diffrn_reflns_limit_h_min -16
_diffrn_reflns_limit_k_max 19
_diffrn_reflns_limit_k_min -19
_diffrn_reflns_limit_l_max 17
_diffrn_reflns_limit_l_min -18
_diffrn_reflns_number 19713
_diffrn_reflns_theta_full 27.48
_diffrn_reflns_theta_max 27.48
_diffrn_reflns_theta_min 2.38
_exptl_absorpt_coefficient_mu 0.311
_exptl_absorpt_correction_T_max 0.925
_exptl_absorpt_correction_T_min 0.529
_exptl_absorpt_correction_type empirical
_exptl_crystal_colour Colourless
_exptl_crystal_density_diffrn 1.329
_exptl_crystal_description Block
_exptl_crystal_F_000 1068
_exptl_crystal_size_max 0.50
_exptl_crystal_size_mid 0.30
_exptl_crystal_size_min 0.25
_refine_diff_density_max 0.366
_refine_diff_density_min -0.295
_refine_diff_density_rms 0.051
_refine_ls_extinction_coef 0.0084(9)
_refine_ls_extinction_expression Fc^*^=kFc[1+0.001xFc^2^\l^3^/sin(2\q)]^-1/4^
_refine_ls_extinction_method SHELXL
_refine_ls_goodness_of_fit_ref 1.002
_refine_ls_hydrogen_treatment
;
hydrogen coordinates ride on the coordinates
of the previous atom, the isotropic U values
are 1.2 OR 1.5 time over the U values of the
previous atom.
;
_refine_ls_matrix_type full
_refine_ls_number_parameters 331
_refine_ls_number_reflns 5875
_refine_ls_number_restraints 0
_refine_ls_restrained_S_all 1.002
_refine_ls_R_factor_all 0.1118
_refine_ls_R_factor_gt 0.0548
_refine_ls_shift/su_max 0.000
_refine_ls_shift/su_mean 0.000
_refine_ls_structure_factor_coef Fsqd
_refine_ls_weighting_details 'calc w=1/[\s^2^(Fo^2^)+(0.0597P)^2^+0.0000P] where P=(Fo^2^+2Fc^2^)/3'
_refine_ls_weighting_scheme calc
_refine_ls_wR_factor_gt 0.1267
_refine_ls_wR_factor_ref 0.1394
_reflns_number_gt 2865
_reflns_number_total 5875
_reflns_threshold_expression >2sigma(I)
_cod_data_source_file ja0497173si20040120_050631.cif
_cod_data_source_block a
_cod_original_cell_volume 2577.7(9)
_cod_database_code 4112671

loop_
_symmetry_equiv_pos_as_xyz
'x, y, z'
'-x+1/2, y+1/2, -z+1/2'
'-x, -y, -z'
'x-1/2, -y-1/2, z-1/2'

loop_
_atom_site_label
_atom_site_type_symbol
_atom_site_fract_x
_atom_site_fract_y
_atom_site_fract_z
_atom_site_U_iso_or_equiv
_atom_site_adp_type
_atom_site_occupancy
_atom_site_symmetry_multiplicity
_atom_site_calc_flag
_atom_site_refinement_flags
S1 S 0.01672(8) 0.00818(5) 0.22102(5) 0.0748(3) Uani 1 1 d .
S2 S 0.24328(8) 0.23581(6) 0.18314(6) 0.0948(3) Uani 1 1 d .
S3A S 0.37749(11) -0.09195(8) -0.27908(9) 0.0649(5) Uani 0.5598(17) 1 d P
S3B S 0.53680(12) 0.02109(11) -0.18107(11) 0.0571(5) Uani 0.4402(17) 1 d P
N1 N 0.14628(17) 0.05655(13) 0.09714(13) 0.0490(5) Uani 1 1 d .
N2 N 0.28711(19) -0.07122(15) -0.09470(17) 0.0536(6) Uani 1 1 d .
C1 C 0.2082(2) 0.10027(16) 0.04791(16) 0.0477(6) Uani 1 1 d .
C2 C 0.2583(2) 0.05349(15) -0.01584(17) 0.0477(6) Uani 1 1 d .
C3 C 0.2338(2) -0.03925(16) -0.02870(16) 0.0471(6) Uani 1 1 d .
C4 C 0.16926(19) -0.08655(15) 0.02077(16) 0.0463(6) Uani 1 1 d .
C5 C 0.12665(19) -0.03378(16) 0.08498(16) 0.0469(6) Uani 1 1 d .
C6 C 0.3346(2) 0.07457(15) -0.07380(17) 0.0504(6) Uani 1 1 d .
C7 C 0.3501(2) -0.00363(15) -0.12048(18) 0.0513(6) Uani 1 1 d .
C8 C 0.4175(2) -0.02243(16) -0.18686(18) 0.0563(7) Uani 1 1 d .
C10 C 0.5628(3) -0.0304(2) -0.2657(3) 0.0876(10) Uani 1 1 d .
H10 H 0.6293 -0.0231 -0.2820 0.105 Uiso 1 1 calc R
C11 C 0.4869(3) -0.0858(2) -0.3150(3) 0.0921(11) Uani 1 1 d .
H11 H 0.4971 -0.1190 -0.3675 0.111 Uiso 1 1 calc R
C12 C 0.2208(2) 0.19820(16) 0.06743(18) 0.0536(7) Uani 1 1 d .
C13 C 0.2162(2) 0.27038(16) 0.0016(2) 0.0586(7) Uani 1 1 d .
H13 H 0.2029 0.2645 -0.0652 0.070 Uiso 1 1 calc R
C14 C 0.2351(3) 0.3535(2) 0.0533(3) 0.0860(10) Uani 1 1 d .
H14 H 0.2362 0.4093 0.0234 0.103 Uiso 1 1 calc R
C15 C 0.2511(3) 0.3437(2) 0.1489(3) 0.0947(12) Uani 1 1 d .
H15 H 0.2651 0.3919 0.1921 0.114 Uiso 1 1 calc R
C16 C 0.0564(2) -0.06831(16) 0.14581(16) 0.0478(6) Uani 1 1 d .
C17 C 0.0130(2) -0.15250(18) 0.15468(17) 0.0559(7) Uani 1 1 d .
H17 H 0.0245 -0.2031 0.1197 0.067 Uiso 1 1 calc R
C18 C -0.0518(2) -0.1527(2) 0.2242(2) 0.0714(8) Uani 1 1 d .
H18 H -0.0869 -0.2038 0.2399 0.086 Uiso 1 1 calc R
C19 C -0.0564(3) -0.0714(2) 0.2641(2) 0.0762(9) Uani 1 1 d .
H19 H -0.0954 -0.0597 0.3104 0.091 Uiso 1 1 calc R
C20 C 0.3893(2) 0.16292(16) -0.08035(18) 0.0525(6) Uani 1 1 d .
C21 C 0.3750(2) 0.20695(18) -0.1692(2) 0.0640(7) Uani 1 1 d .
H21 H 0.3332 0.1800 -0.2250 0.077 Uiso 1 1 calc R
C22 C 0.4227(3) 0.29060(19) -0.1746(2) 0.0760(9) Uani 1 1 d .
H22 H 0.4131 0.3200 -0.2338 0.091 Uiso 1 1 calc R
C23 C 0.4846(3) 0.3298(2) -0.0913(2) 0.0791(9) Uani 1 1 d .
H23 H 0.5167 0.3861 -0.0943 0.095 Uiso 1 1 calc R
C24 C 0.4989(2) 0.28640(19) -0.0046(2) 0.0710(8) Uani 1 1 d .
H24 H 0.5403 0.3136 0.0513 0.085 Uiso 1 1 calc R
C25 C 0.4525(2) 0.20249(17) 0.00103(19) 0.0596(7) Uani 1 1 d .
H25 H 0.4642 0.1728 0.0602 0.072 Uiso 1 1 calc R
C26 C 0.1539(2) -0.18599(15) 0.00551(17) 0.0468(6) Uani 1 1 d .
C27 C 0.2307(2) -0.24509(18) 0.0576(2) 0.0699(8) Uani 1 1 d .
H27 H 0.2912 -0.2231 0.1029 0.084 Uiso 1 1 calc R
C28 C 0.2171(3) -0.3387(2) 0.0420(3) 0.0847(10) Uani 1 1 d .
H28 H 0.2682 -0.3788 0.0775 0.102 Uiso 1 1 calc R
C29 C 0.1306(3) -0.3704(2) -0.0241(3) 0.0808(9) Uani 1 1 d .
H29 H 0.1217 -0.4324 -0.0338 0.097 Uiso 1 1 calc R
C30 C 0.0551(3) -0.3118(2) -0.0775(2) 0.0710(8) Uani 1 1 d .
H30 H -0.0038 -0.3344 -0.1241 0.085 Uiso 1 1 calc R
C31 C 0.0659(2) -0.22039(16) -0.06266(18) 0.0584(7) Uani 1 1 d .
H31 H 0.0139 -0.1812 -0.0986 0.070 Uiso 1 1 calc R
HN2 H 0.293(2) -0.1167(15) -0.1056(17) 0.041(8) Uiso 1 1 d .

loop_
_atom_site_aniso_label
_atom_site_aniso_U_11
_atom_site_aniso_U_22
_atom_site_aniso_U_33
_atom_site_aniso_U_23
_atom_site_aniso_U_13
_atom_site_aniso_U_12
S1 0.1107(7) 0.0553(5) 0.0724(5) 0.0046(4) 0.0494(5) 0.0140(4)
S2 0.1266(8) 0.0708(5) 0.0720(5) -0.0215(4) -0.0048(5) 0.0173(5)
S3A 0.0828(10) 0.0526(7) 0.0732(9) -0.0162(6) 0.0459(7) -0.0052(7)
S3B 0.0461(9) 0.0669(10) 0.0618(10) 0.0019(8) 0.0200(7) 0.0041(8)
N1 0.0579(13) 0.0419(11) 0.0478(12) -0.0019(9) 0.0138(10) -0.0003(10)
N2 0.0640(15) 0.0378(13) 0.0657(15) -0.0065(12) 0.0289(11) -0.0020(12)
C1 0.0530(16) 0.0419(13) 0.0461(14) 0.0009(11) 0.0082(12) 0.0017(12)
C2 0.0519(15) 0.0413(13) 0.0495(14) 0.0009(11) 0.0116(12) -0.0031(12)
C3 0.0514(15) 0.0436(14) 0.0481(14) 0.0017(11) 0.0157(12) 0.0001(12)
C4 0.0488(15) 0.0424(13) 0.0477(13) -0.0004(11) 0.0119(11) -0.0019(12)
C5 0.0478(15) 0.0471(14) 0.0448(13) 0.0043(11) 0.0089(11) 0.0037(12)
C6 0.0575(16) 0.0424(14) 0.0534(14) 0.0036(12) 0.0172(12) 0.0001(12)
C7 0.0547(16) 0.0422(14) 0.0600(15) 0.0011(12) 0.0201(13) -0.0019(12)
C8 0.0636(17) 0.0480(14) 0.0617(16) 0.0078(13) 0.0239(14) 0.0046(13)
C10 0.072(2) 0.079(2) 0.126(3) 0.027(2) 0.051(2) 0.011(2)
C11 0.120(3) 0.072(2) 0.107(3) -0.004(2) 0.070(2) 0.014(2)
C12 0.0512(16) 0.0442(14) 0.0647(16) -0.0076(13) 0.0127(13) -0.0010(12)
C13 0.0676(18) 0.0380(14) 0.0740(18) -0.0056(13) 0.0248(14) -0.0029(13)
C14 0.072(2) 0.0488(18) 0.131(3) 0.002(2) 0.012(2) -0.0014(16)
C15 0.094(3) 0.0554(19) 0.116(3) -0.039(2) -0.011(2) 0.0044(17)
C16 0.0548(15) 0.0476(14) 0.0410(13) 0.0058(11) 0.0114(11) 0.0052(12)
C17 0.0631(17) 0.0593(16) 0.0498(14) -0.0059(12) 0.0224(13) -0.0076(14)
C18 0.080(2) 0.074(2) 0.0681(18) 0.0033(16) 0.0328(16) -0.0120(17)
C19 0.099(2) 0.069(2) 0.0738(19) 0.0032(16) 0.0480(18) 0.0087(18)
C20 0.0585(16) 0.0456(14) 0.0582(16) 0.0003(12) 0.0232(13) -0.0022(13)
C21 0.0729(19) 0.0606(18) 0.0613(17) 0.0018(14) 0.0219(14) -0.0088(15)
C22 0.103(3) 0.0581(18) 0.072(2) 0.0151(16) 0.0308(18) -0.0097(18)
C23 0.090(2) 0.0548(18) 0.099(2) 0.0057(17) 0.036(2) -0.0204(17)
C24 0.076(2) 0.0634(19) 0.0742(19) -0.0027(16) 0.0188(15) -0.0178(16)
C25 0.0627(17) 0.0547(16) 0.0613(16) 0.0038(13) 0.0150(14) -0.0075(14)
C26 0.0530(15) 0.0393(13) 0.0526(14) 0.0025(11) 0.0213(12) 0.0025(12)
C27 0.0625(18) 0.0521(16) 0.091(2) 0.0051(15) 0.0113(16) -0.0007(15)
C28 0.077(2) 0.0480(18) 0.126(3) 0.0128(18) 0.020(2) 0.0079(17)
C29 0.086(2) 0.0430(16) 0.121(3) -0.0076(18) 0.040(2) -0.0075(18)
C30 0.077(2) 0.0558(17) 0.082(2) -0.0135(16) 0.0224(16) -0.0117(17)
C31 0.0695(18) 0.0475(16) 0.0580(16) -0.0018(12) 0.0152(14) -0.0034(14)

loop_
_atom_type_symbol
_atom_type_description
_atom_type_scat_dispersion_real
_atom_type_scat_dispersion_imag
_atom_type_scat_source
C C 0.0033 0.0016 'International Tables Vol C Tables 4.2.6.8 and 6.1.1.4'
H H 0.0000 0.0000 'International Tables Vol C Tables 4.2.6.8 and 6.1.1.4'
N N 0.0061 0.0033 'International Tables Vol C Tables 4.2.6.8 and 6.1.1.4'
S S 0.1246 0.1234 'International Tables Vol C Tables 4.2.6.8 and 6.1.1.4'

loop_
_geom_angle_atom_site_label_1
_geom_angle_atom_site_label_2
_geom_angle_atom_site_label_3
_geom_angle
C19 S1 C16 92.10(13)
C15 S2 C12 92.08(16)
C11 S3A C8 95.73(18)
C10 S3B C8 97.85(19)
C1 N1 C5 121.2(2)
C3 N2 C7 110.2(2)
N1 C1 C2 120.8(2)
N1 C1 C12 115.2(2)
C2 C1 C12 124.0(2)
C3 C2 C1 116.3(2)
C3 C2 C6 106.9(2)
C1 C2 C6 136.7(2)
N2 C3 C4 128.5(2)
N2 C3 C2 107.3(2)
C4 C3 C2 124.2(2)
C3 C4 C5 114.6(2)
C3 C4 C26 119.6(2)
C5 C4 C26 125.8(2)
N1 C5 C4 122.7(2)
N1 C5 C16 112.4(2)
C4 C5 C16 124.8(2)
C7 C6 C2 106.8(2)
C7 C6 C20 125.9(2)
C2 C6 C20 127.3(2)
C6 C7 N2 108.8(2)
C6 C7 C8 131.0(2)
N2 C7 C8 120.2(2)
C7 C8 S3B 125.3(2)
C7 C8 S3A 121.8(2)
S3B C8 S3A 112.88(17)
C11 C10 S3B 117.5(3)
C10 C11 S3A 115.9(3)
C13 C12 C1 129.1(2)
C13 C12 S2 111.64(18)
C1 C12 S2 119.30(19)
C12 C13 C14 109.4(3)
C15 C14 C13 113.6(3)
C14 C15 S2 113.2(2)
C17 C16 C5 132.5(2)
C17 C16 S1 110.83(18)
C5 C16 S1 116.65(18)
C16 C17 C18 111.9(2)
C19 C18 C17 112.6(3)
C18 C19 S1 112.6(2)
C25 C20 C21 119.3(2)
C25 C20 C6 120.3(2)
C21 C20 C6 120.4(2)
C22 C21 C20 120.3(3)
C23 C22 C21 119.3(3)
C24 C23 C22 120.3(3)
C23 C24 C25 120.6(3)
C20 C25 C24 120.1(2)
C27 C26 C31 119.0(2)
C27 C26 C4 119.7(2)
C31 C26 C4 121.2(2)
C26 C27 C28 119.6(3)
C29 C28 C27 120.2(3)
C28 C29 C30 120.4(3)
C31 C30 C29 120.4(3)
C30 C31 C26 120.3(3)

loop_
_geom_bond_atom_site_label_1
_geom_bond_atom_site_label_2
_geom_bond_distance
S1 C19 1.699(3)
S1 C16 1.714(2)
S2 C15 1.678(3)
S2 C12 1.698(3)
S3A C11 1.587(4)
S3A C8 1.648(3)
S3B C10 1.528(4)
S3B C8 1.620(3)
N1 C1 1.336(3)
N1 C5 1.361(3)
N2 C3 1.367(3)
N2 C7 1.381(3)
C1 C2 1.408(3)
C1 C12 1.475(3)
C2 C3 1.407(3)
C2 C6 1.446(3)
C3 C4 1.388(3)
C4 C5 1.405(3)
C4 C26 1.491(3)
C5 C16 1.473(3)
C6 C7 1.371(3)
C6 C20 1.490(3)
C7 C8 1.444(3)
C10 C11 1.324(5)
C12 C13 1.413(3)
C13 C14 1.423(4)
C14 C15 1.337(4)
C16 C17 1.377(3)
C17 C18 1.429(3)
C18 C19 1.338(4)
C20 C25 1.369(3)
C20 C21 1.396(3)
C21 C22 1.385(3)
C22 C23 1.381(4)
C23 C24 1.366(4)
C24 C25 1.382(3)
C26 C27 1.380(3)
C26 C31 1.382(3)
C27 C28 1.405(4)
C28 C29 1.341(4)
C29 C30 1.373(4)
C30 C31 1.370(3)

loop_
_geom_torsion_atom_site_label_1
_geom_torsion_atom_site_label_2
_geom_torsion_atom_site_label_3
_geom_torsion_atom_site_label_4
_geom_torsion
C5 N1 C1 C2 -2.2(3)
C5 N1 C1 C12 179.1(2)
N1 C1 C2 C3 3.9(3)
C12 C1 C2 C3 -177.5(2)
N1 C1 C2 C6 -174.3(3)
C12 C1 C2 C6 4.3(4)
C7 N2 C3 C4 -174.7(2)
C7 N2 C3 C2 3.5(3)
C1 C2 C3 N2 178.2(2)
C6 C2 C3 N2 -3.2(3)
C1 C2 C3 C4 -3.5(4)
C6 C2 C3 C4 175.1(2)
N2 C3 C4 C5 179.3(2)
C2 C3 C4 C5 1.4(3)
N2 C3 C4 C26 1.4(4)
C2 C3 C4 C26 -176.5(2)
C1 N1 C5 C4 -0.1(3)
C1 N1 C5 C16 -179.8(2)
C3 C4 C5 N1 0.5(3)
C26 C4 C5 N1 178.3(2)
C3 C4 C5 C16 -179.8(2)
C26 C4 C5 C16 -2.0(4)
C3 C2 C6 C7 1.8(3)
C1 C2 C6 C7 -180.0(3)
C3 C2 C6 C20 -176.6(2)
C1 C2 C6 C20 1.6(5)
C2 C6 C7 N2 0.3(3)
C20 C6 C7 N2 178.7(2)
C2 C6 C7 C8 -179.7(3)
C20 C6 C7 C8 -1.3(5)
C3 N2 C7 C6 -2.4(3)
C3 N2 C7 C8 177.6(2)
C6 C7 C8 S3B 36.0(4)
N2 C7 C8 S3B -144.0(2)
C6 C7 C8 S3A -143.3(3)
N2 C7 C8 S3A 36.6(3)
C10 S3B C8 C7 176.8(2)
C10 S3B C8 S3A -3.7(2)
C11 S3A C8 C7 -177.0(2)
C11 S3A C8 S3B 3.5(2)
C8 S3B C10 C11 2.5(3)
S3B C10 C11 S3A -0.3(4)
C8 S3A C11 C10 -2.0(3)
N1 C1 C12 C13 -136.6(3)
C2 C1 C12 C13 44.7(4)
N1 C1 C12 S2 42.8(3)
C2 C1 C12 S2 -135.9(2)
C15 S2 C12 C13 -1.7(2)
C15 S2 C12 C1 178.7(2)
C1 C12 C13 C14 -178.9(3)
S2 C12 C13 C14 1.6(3)
C12 C13 C14 C15 -0.6(4)
C13 C14 C15 S2 -0.7(4)
C12 S2 C15 C14 1.4(3)
N1 C5 C16 C17 177.4(2)
C4 C5 C16 C17 -2.4(4)
N1 C5 C16 S1 -1.8(3)
C4 C5 C16 S1 178.45(19)
C19 S1 C16 C17 0.2(2)
C19 S1 C16 C5 179.6(2)
C5 C16 C17 C18 -179.7(2)
S1 C16 C17 C18 -0.5(3)
C16 C17 C18 C19 0.5(4)
C17 C18 C19 S1 -0.3(4)
C16 S1 C19 C18 0.1(3)
C7 C6 C20 C25 -120.4(3)
C2 C6 C20 C25 57.7(4)
C7 C6 C20 C21 60.8(4)
C2 C6 C20 C21 -121.2(3)
C25 C20 C21 C22 -1.2(4)
C6 C20 C21 C22 177.7(2)
C20 C21 C22 C23 0.1(4)
C21 C22 C23 C24 0.2(5)
C22 C23 C24 C25 0.5(5)
C21 C20 C25 C24 1.9(4)
C6 C20 C25 C24 -177.0(2)
C23 C24 C25 C20 -1.6(4)
C3 C4 C26 C27 84.4(3)
C5 C4 C26 C27 -93.3(3)
C3 C4 C26 C31 -93.2(3)
C5 C4 C26 C31 89.2(3)
C31 C26 C27 C28 -1.3(4)
C4 C26 C27 C28 -178.9(3)
C26 C27 C28 C29 0.8(5)
C27 C28 C29 C30 0.5(5)
C28 C29 C30 C31 -1.3(5)
C29 C30 C31 C26 0.8(4)
C27 C26 C31 C30 0.5(4)
C4 C26 C31 C30 178.0(2)
